data_4032368
loop_
_publ_author_name
'Korb, Marcus'
'Lehrich, Steve W.'
'Lang, Heinrich'

_publ_section_title
;
 Reactivity of Ferrocenyl Phosphates Bearing (Hetero-)Aromatics and
 [3]Ferrocenophanes toward Anionic Phospho-Fries Rearrangements
;
_journal_name_full 'The Journal of Organic Chemistry'
_journal_paper_doi 10.1021/acs.joc.7b00030
_journal_year 2017
_chemical_formula_moiety 'C24 H22 Fe2 N O3 P'
_chemical_formula_sum 'C24 H22 Fe2 N O3 P'
_chemical_formula_weight 515.09
_chemical_name_systematic
;
 ?
;
_space_group_crystal_system monoclinic
_space_group_IT_number 15
_space_group_name_Hall '-C 2yc'
_space_group_name_H-M_alt 'C 1 2/c 1'
_symmetry_space_group_name_Hall '-C 2yc'
_symmetry_space_group_name_H-M 'C 1 2/c 1'
_atom_sites_solution_hydrogens geom
_audit_creation_method SHELXL-2013
_cell_angle_alpha 90
_cell_angle_beta 93.689(11)
_cell_angle_gamma 90
_cell_formula_units_Z 8
_cell_length_a 51.278(8)
_cell_length_b 7.6986(8)
_cell_length_c 10.4339(12)
_cell_measurement_reflns_used 732
_cell_measurement_temperature 115.2(10)
_cell_measurement_theta_max 25.0260
_cell_measurement_theta_min 3.3020
_cell_volume 4110.4(9)
_computing_cell_refinement
;
CrysAlisPro, Agilent Technologies,
Version 1.171.37.35 (release 13-08-2014 CrysAlis171 .NET)
(compiled Aug 13 2014,18:06:01)
;
_computing_data_collection
;
CrysAlisPro, Agilent Technologies,
Version 1.171.37.35 (release 13-08-2014 CrysAlis171 .NET)
(compiled Aug 13 2014,18:06:01)
;
_computing_data_reduction
;
CrysAlisPro, Agilent Technologies,
Version 1.171.37.35 (release 13-08-2014 CrysAlis171 .NET)
(compiled Aug 13 2014,18:06:01)
;
_computing_structure_refinement 'SHELXL-2013 (Sheldrick, 2013)'
_computing_structure_solution 'SHELXS-2013 (Sheldrick, 2013)'
_diffrn_ambient_temperature 115.2(10)
_diffrn_measured_fraction_theta_full 0.979
_diffrn_measured_fraction_theta_max 0.979
_diffrn_measurement_device_type 'oxford gemini s'
_diffrn_measurement_method '\w scans'
_diffrn_radiation_monochromator graphite
_diffrn_radiation_source 'fine-focus sealed tube'
_diffrn_radiation_type MoK\a
_diffrn_radiation_wavelength 0.71073
_diffrn_reflns_av_R_equivalents 0.0836
_diffrn_reflns_av_unetI/netI 0.1196
_diffrn_reflns_Laue_measured_fraction_full 0.979
_diffrn_reflns_Laue_measured_fraction_max 0.979
_diffrn_reflns_limit_h_max 60
_diffrn_reflns_limit_h_min -38
_diffrn_reflns_limit_k_max 8
_diffrn_reflns_limit_k_min -9
_diffrn_reflns_limit_l_max 11
_diffrn_reflns_limit_l_min -12
_diffrn_reflns_number 7967
_diffrn_reflns_point_group_measured_fraction_full 0.979
_diffrn_reflns_point_group_measured_fraction_max 0.979
_diffrn_reflns_theta_full 25.000
_diffrn_reflns_theta_max 24.993
_diffrn_reflns_theta_min 3.629
_diffrn_standards_decay_% 0
_diffrn_standards_interval_count 50
_diffrn_standards_interval_time 10
_diffrn_standards_number 2
_exptl_absorpt_coefficient_mu 1.517
_exptl_absorpt_correction_T_max 1.00000
_exptl_absorpt_correction_T_min 0.43904
_exptl_absorpt_correction_type multi-scan
_exptl_absorpt_process_details
;
CrysAlisPro, Agilent Technologies,
Version 1.171.37.35 (release 13-08-2014 CrysAlis171 .NET)
(compiled Aug 13 2014,18:06:01)
Empirical absorption correction using spherical harmonics,
 implemented in SCALE3 ABSPACK scaling algorithm.
;
_exptl_crystal_colour yellow
_exptl_crystal_density_diffrn 1.665
_exptl_crystal_description needle
_exptl_crystal_F_000 2112
_exptl_crystal_size_max 0.10
_exptl_crystal_size_mid 0.01
_exptl_crystal_size_min 0.01
_refine_diff_density_max 0.726
_refine_diff_density_min -0.496
_refine_diff_density_rms 0.114
_refine_ls_extinction_method none
_refine_ls_goodness_of_fit_ref 1.059
_refine_ls_hydrogen_treatment constr
_refine_ls_matrix_type full
_refine_ls_number_parameters 281
_refine_ls_number_reflns 3538
_refine_ls_number_restraints 0
_refine_ls_restrained_S_all 1.059
_refine_ls_R_factor_all 0.1382
_refine_ls_R_factor_gt 0.0875
_refine_ls_shift/su_max 0.000
_refine_ls_shift/su_mean 0.000
_refine_ls_structure_factor_coef Fsqd
_refine_ls_weighting_details 'w=1/[\s^2^(Fo^2^)+(0.0753P)^2^+8.9514P] where P=(Fo^2^+2Fc^2^)/3'
_refine_ls_weighting_scheme calc
_refine_ls_wR_factor_gt 0.1851
_refine_ls_wR_factor_ref 0.2062
_reflns_Friedel_coverage 0.000
_reflns_number_gt 2210
_reflns_number_total 3538
_reflns_threshold_expression 'I > 2\s(I)'
_cod_data_source_file jo7b00030_si_001.cif
_cod_data_source_block MK-471-C-F2
_cod_original_cell_volume 4110.5(9)
_cod_database_code 4032368
_shelx_space_group_comment
;
The symmetry employed for this shelxl refinement is uniquely defined
by the following loop, which should always be used as a source of
symmetry information in preference to the above space-group names.
They are only intended as comments.
;
_shelxl_version_number 2013-4

loop_
_space_group_symop_operation_xyz
'x, y, z'
'-x, y, -z+1/2'
'x+1/2, y+1/2, z'
'-x+1/2, y+1/2, -z+1/2'
'-x, -y, -z'
'x, -y, z-1/2'
'-x+1/2, -y+1/2, -z'
'x+1/2, -y+1/2, z-1/2'

loop_
_atom_site_label
_atom_site_type_symbol
_atom_site_fract_x
_atom_site_fract_y
_atom_site_fract_z
_atom_site_U_iso_or_equiv
_atom_site_adp_type
_atom_site_occupancy
_atom_site_site_symmetry_order
_atom_site_calc_flag
_atom_site_refinement_flags_posn
_atom_site_refinement_flags_adp
C1 C 0.07678(18) 1.1032(12) 0.2791(9) 0.044(2) Uani 1 1 d . .
C2 C 0.06411(18) 0.9841(12) 0.1935(9) 0.046(2) Uani 1 1 d . .
H2 H 0.0719 0.9192 0.1313 0.056 Uiso 1 1 calc R U
C3 C 0.03756(18) 0.9809(13) 0.2189(9) 0.048(2) Uani 1 1 d . .
H3 H 0.0247 0.9142 0.1757 0.058 Uiso 1 1 calc R U
C4 C 0.03371(19) 1.0964(14) 0.3215(9) 0.053(3) Uani 1 1 d . .
H4 H 0.0179 1.1185 0.3576 0.064 Uiso 1 1 calc R U
C5 C 0.05822(19) 1.1727(13) 0.3595(8) 0.048(2) Uani 1 1 d . .
H5 H 0.0615 1.2534 0.4250 0.057 Uiso 1 1 calc R U
C6 C 0.0644(2) 1.4398(13) 0.0887(9) 0.055(3) Uani 1 1 d . .
H6 H 0.0815 1.4796 0.1016 0.066 Uiso 1 1 calc R U
C7 C 0.05473(18) 1.3160(14) -0.0052(9) 0.050(3) Uani 1 1 d . .
H7 H 0.0647 1.2586 -0.0633 0.060 Uiso 1 1 calc R U
C8 C 0.02788(19) 1.2954(12) 0.0048(8) 0.047(2) Uani 1 1 d . .
H8 H 0.0169 1.2242 -0.0463 0.057 Uiso 1 1 calc R U
C9 C 0.0204(2) 1.4023(13) 0.1066(9) 0.052(3) Uani 1 1 d . .
H9 H 0.0036 1.4129 0.1345 0.063 Uiso 1 1 calc R U
C10 C 0.0428(2) 1.4898(14) 0.1581(9) 0.055(3) Uani 1 1 d . .
H10 H 0.0433 1.5676 0.2265 0.066 Uiso 1 1 calc R U
C11 C 0.17261(19) 1.1304(13) 0.3864(8) 0.047(2) Uani 1 1 d . .
C12 C 0.18170(19) 1.2259(12) 0.4933(9) 0.048(2) Uani 1 1 d . .
H12 H 0.1720 1.3045 0.5384 0.058 Uiso 1 1 calc R U
C13 C 0.2086(2) 1.1822(14) 0.5218(9) 0.056(3) Uani 1 1 d . .
H13 H 0.2197 1.2274 0.5875 0.067 Uiso 1 1 calc R U
C14 C 0.2150(2) 1.0563(13) 0.4296(9) 0.052(2) Uani 1 1 d . .
H14 H 0.2313 1.0039 0.4248 0.062 Uiso 1 1 calc R U
C15 C 0.19270(19) 1.0231(12) 0.3461(9) 0.050(2) Uani 1 1 d . .
H15 H 0.1916 0.9453 0.2778 0.060 Uiso 1 1 calc R U
C16 C 0.1891(2) 1.4222(14) 0.1863(10) 0.058(3) Uani 1 1 d . .
H16 H 0.1727 1.4153 0.1434 0.070 Uiso 1 1 calc R U
C17 C 0.1962(2) 1.5307(13) 0.2931(10) 0.056(3) Uani 1 1 d . .
H17 H 0.1851 1.6050 0.3339 0.067 Uiso 1 1 calc R U
C18 C 0.2227(2) 1.5063(14) 0.3259(10) 0.062(3) Uani 1 1 d . .
H18 H 0.2325 1.5629 0.3915 0.074 Uiso 1 1 calc R U
C19 C 0.2322(2) 1.3788(14) 0.2409(10) 0.061(3) Uani 1 1 d . .
H19 H 0.2492 1.3370 0.2412 0.073 Uiso 1 1 calc R U
C20 C 0.2111(2) 1.3282(15) 0.1573(10) 0.059(3) Uani 1 1 d . .
H20 H 0.2118 1.2452 0.0928 0.071 Uiso 1 1 calc R U
C21 C 0.12320(17) 0.8474(12) 0.3850(9) 0.043(2) Uani 1 1 d . .
C22 C 0.12422(18) 0.7330(12) 0.4860(9) 0.043(2) Uani 1 1 d . .
H22 H 0.1240 0.7625 0.5724 0.052 Uiso 1 1 calc R U
C23 C 0.12565(17) 0.5671(13) 0.4376(9) 0.049(2) Uani 1 1 d . .
H23 H 0.1269 0.4644 0.4845 0.059 Uiso 1 1 calc R U
C24 C 0.12494(18) 0.5833(12) 0.3079(9) 0.048(2) Uani 1 1 d . .
H24 H 0.1253 0.4914 0.2502 0.057 Uiso 1 1 calc R U
N1 N 0.12366(14) 0.7509(10) 0.2756(7) 0.0453(19) Uani 1 1 d . .
H1 H 0.1232 0.7913 0.1986 0.054 Uiso 1 1 calc R U
O1 O 0.10321(11) 1.1457(8) 0.2799(6) 0.0460(15) Uani 1 1 d . .
O2 O 0.14757(12) 1.1437(8) 0.3231(6) 0.0480(16) Uani 1 1 d . .
O3 O 0.11943(12) 1.1414(8) 0.5168(6) 0.0469(16) Uani 1 1 d . .
Fe1 Fe 0.04795(3) 1.22796(18) 0.17301(13) 0.0453(4) Uani 1 1 d . .
Fe2 Fe 0.20270(3) 1.27782(18) 0.33970(13) 0.0470(4) Uani 1 1 d . .
P1 P 0.12287(5) 1.0746(3) 0.3892(2) 0.0429(6) Uani 1 1 d . .

loop_
_atom_site_aniso_label
_atom_site_aniso_U_11
_atom_site_aniso_U_22
_atom_site_aniso_U_33
_atom_site_aniso_U_23
_atom_site_aniso_U_13
_atom_site_aniso_U_12
C1 0.052(5) 0.037(5) 0.042(5) 0.009(4) -0.006(4) 0.009(4)
C2 0.059(6) 0.038(5) 0.042(5) 0.002(4) 0.002(5) 0.013(4)
C3 0.053(6) 0.044(6) 0.046(5) 0.001(5) -0.010(4) -0.010(5)
C4 0.048(6) 0.067(7) 0.047(6) 0.021(5) 0.015(5) -0.002(5)
C5 0.071(7) 0.041(6) 0.032(5) 0.007(4) 0.005(4) 0.011(5)
C6 0.067(7) 0.052(6) 0.046(5) 0.016(5) 0.001(5) -0.010(5)
C7 0.049(6) 0.065(7) 0.036(5) 0.008(5) 0.003(4) 0.019(5)
C8 0.065(6) 0.040(6) 0.036(5) 0.000(4) -0.010(4) 0.000(5)
C9 0.053(6) 0.046(6) 0.056(6) 0.011(5) -0.009(5) 0.007(5)
C10 0.071(7) 0.048(6) 0.045(5) 0.007(5) 0.003(5) 0.008(5)
C11 0.065(6) 0.043(6) 0.034(5) 0.007(4) 0.007(5) -0.003(5)
C12 0.060(6) 0.040(5) 0.044(5) 0.010(5) 0.005(5) 0.003(5)
C13 0.062(7) 0.061(7) 0.046(6) 0.009(5) 0.003(5) -0.008(5)
C14 0.057(6) 0.050(6) 0.047(6) 0.003(5) 0.000(5) 0.013(5)
C15 0.072(7) 0.028(5) 0.051(6) 0.004(4) 0.011(5) 0.010(5)
C16 0.057(6) 0.055(7) 0.062(7) 0.018(6) -0.004(5) -0.005(5)
C17 0.057(6) 0.037(6) 0.074(7) 0.012(5) 0.007(5) 0.000(5)
C18 0.081(8) 0.045(6) 0.059(6) 0.009(5) 0.002(6) -0.028(6)
C19 0.057(6) 0.060(7) 0.067(7) 0.022(6) 0.008(6) -0.016(5)
C20 0.075(7) 0.059(7) 0.045(6) 0.006(5) 0.012(5) 0.003(6)
C21 0.045(5) 0.038(5) 0.046(5) 0.005(5) 0.004(4) 0.004(4)
C22 0.054(5) 0.040(6) 0.037(5) 0.001(4) 0.005(4) -0.004(4)
C23 0.050(6) 0.045(6) 0.054(6) 0.012(5) 0.009(5) 0.006(4)
C24 0.061(6) 0.035(6) 0.046(5) -0.007(4) -0.003(5) 0.000(5)
N1 0.050(4) 0.047(5) 0.040(4) 0.003(4) 0.006(3) 0.003(4)
O1 0.046(4) 0.040(4) 0.052(4) 0.006(3) 0.003(3) -0.003(3)
O2 0.053(4) 0.046(4) 0.044(4) 0.002(3) -0.004(3) -0.003(3)
O3 0.058(4) 0.033(3) 0.049(4) 0.000(3) -0.001(3) 0.001(3)
Fe1 0.0515(8) 0.0414(8) 0.0426(8) 0.0011(6) 0.0009(6) 0.0025(6)
Fe2 0.0493(8) 0.0442(9) 0.0472(8) 0.0026(7) 0.0012(6) -0.0004(7)
P1 0.0510(14) 0.0341(13) 0.0434(13) 0.0002(11) 0.0009(11) -0.0008(11)

loop_
_atom_type_symbol
_atom_type_description
_atom_type_scat_dispersion_real
_atom_type_scat_dispersion_imag
_atom_type_scat_source
C C 0.0033 0.0016 'International Tables Vol C Tables 4.2.6.8 and 6.1.1.4'
H H 0.0000 0.0000 'International Tables Vol C Tables 4.2.6.8 and 6.1.1.4'
N N 0.0061 0.0033 'International Tables Vol C Tables 4.2.6.8 and 6.1.1.4'
O O 0.0106 0.0060 'International Tables Vol C Tables 4.2.6.8 and 6.1.1.4'
Fe Fe 0.3463 0.8444 'International Tables Vol C Tables 4.2.6.8 and 6.1.1.4'
P P 0.1023 0.0942 'International Tables Vol C Tables 4.2.6.8 and 6.1.1.4'

loop_
_geom_angle_atom_site_label_1
_geom_angle_atom_site_label_2
_geom_angle_atom_site_label_3
_geom_angle
O1 C1 C2 124.4(8)
O1 C1 C5 126.8(9)
C2 C1 C5 108.8(9)
O1 C1 Fe1 124.4(6)
C2 C1 Fe1 70.9(5)
C5 C1 Fe1 69.5(5)
C3 C2 C1 107.7(8)
C3 C2 Fe1 69.3(5)
C1 C2 Fe1 68.8(5)
C3 C2 H2 126.1
C1 C2 H2 126.1
Fe1 C2 H2 127.3
C2 C3 C4 108.4(8)
C2 C3 Fe1 70.6(5)
C4 C3 Fe1 69.1(5)
C2 C3 H3 125.8
C4 C3 H3 125.8
Fe1 C3 H3 126.1
C3 C4 C5 107.9(8)
C3 C4 Fe1 70.2(5)
C5 C4 Fe1 69.6(5)
C3 C4 H4 126.1
C5 C4 H4 126.1
Fe1 C4 H4 125.8
C1 C5 C4 107.1(9)
C1 C5 Fe1 69.7(5)
C4 C5 Fe1 69.4(5)
C1 C5 H5 126.4
C4 C5 H5 126.4
Fe1 C5 H5 126.0
C10 C6 C7 106.4(9)
C10 C6 Fe1 69.0(6)
C7 C6 Fe1 68.4(6)
C10 C6 H6 126.8
C7 C6 H6 126.8
Fe1 C6 H6 127.4
C8 C7 C6 108.9(8)
C8 C7 Fe1 70.5(5)
C6 C7 Fe1 70.6(5)
C8 C7 H7 125.6
C6 C7 H7 125.6
Fe1 C7 H7 124.9
C7 C8 C9 107.9(8)
C7 C8 Fe1 69.4(5)
C9 C8 Fe1 69.5(5)
C7 C8 H8 126.1
C9 C8 H8 126.1
Fe1 C8 H8 126.6
C10 C9 C8 108.1(9)
C10 C9 Fe1 69.8(6)
C8 C9 Fe1 69.9(5)
C10 C9 H9 125.9
C8 C9 H9 125.9
Fe1 C9 H9 125.9
C9 C10 C6 108.7(9)
C9 C10 Fe1 69.8(6)
C6 C10 Fe1 70.6(6)
C9 C10 H10 125.7
C6 C10 H10 125.7
Fe1 C10 H10 125.5
C12 C11 C15 109.6(9)
C12 C11 O2 125.9(9)
C15 C11 O2 124.4(8)
C12 C11 Fe2 70.8(6)
C15 C11 Fe2 70.7(5)
O2 C11 Fe2 122.6(6)
C11 C12 C13 108.1(9)
C11 C12 Fe2 68.8(5)
C13 C12 Fe2 69.9(5)
C11 C12 H12 126.0
C13 C12 H12 126.0
Fe2 C12 H12 126.9
C14 C13 C12 106.3(9)
C14 C13 Fe2 69.1(5)
C12 C13 Fe2 68.8(6)
C14 C13 H13 126.8
C12 C13 H13 126.8
Fe2 C13 H13 126.8
C15 C14 C13 109.1(9)
C15 C14 Fe2 69.6(5)
C13 C14 Fe2 70.1(6)
C15 C14 H14 125.4
C13 C14 H14 125.4
Fe2 C14 H14 126.4
C11 C15 C14 106.8(8)
C11 C15 Fe2 68.5(5)
C14 C15 Fe2 69.5(6)
C11 C15 H15 126.6
C14 C15 H15 126.6
Fe2 C15 H15 126.9
C20 C16 C17 107.9(10)
C20 C16 Fe2 69.2(6)
C17 C16 Fe2 69.3(6)
C20 C16 H16 126.1
C17 C16 H16 126.1
Fe2 C16 H16 126.9
C18 C17 C16 108.0(10)
C18 C17 Fe2 70.7(6)
C16 C17 Fe2 69.7(6)
C18 C17 H17 126.0
C16 C17 H17 126.0
Fe2 C17 H17 125.2
C17 C18 C19 107.7(10)
C17 C18 Fe2 69.3(6)
C19 C18 Fe2 69.2(6)
C17 C18 H18 126.1
C19 C18 H18 126.1
Fe2 C18 H18 126.9
C20 C19 C18 107.4(10)
C20 C19 Fe2 69.0(6)
C18 C19 Fe2 69.8(6)
C20 C19 H19 126.3
C18 C19 H19 126.3
Fe2 C19 H19 126.4
C16 C20 C19 108.9(10)
C16 C20 Fe2 70.6(6)
C19 C20 Fe2 70.6(6)
C16 C20 H20 125.6
C19 C20 H20 125.6
Fe2 C20 H20 124.8
N1 C21 C22 107.0(8)
N1 C21 P1 124.5(7)
C22 C21 P1 128.5(7)
C21 C22 C23 108.3(8)
C21 C22 H22 125.8
C23 C22 H22 125.8
C24 C23 C22 106.3(9)
C24 C23 H23 126.8
C22 C23 H23 126.8
N1 C24 C23 109.8(8)
N1 C24 H24 125.1
C23 C24 H24 125.1
C24 N1 C21 108.6(7)
C24 N1 H1 125.7
C21 N1 H1 125.7
C1 O1 P1 120.0(5)
C11 O2 P1 120.3(5)
C4 Fe1 C5 41.0(4)
C4 Fe1 C7 163.5(4)
C5 Fe1 C7 154.1(4)
C4 Fe1 C1 68.4(4)
C5 Fe1 C1 40.8(4)
C7 Fe1 C1 119.7(4)
C4 Fe1 C10 120.1(4)
C5 Fe1 C10 107.7(4)
C7 Fe1 C10 68.2(4)
C1 Fe1 C10 126.6(4)
C4 Fe1 C9 108.2(4)
C5 Fe1 C9 126.6(4)
C7 Fe1 C9 67.9(4)
C1 Fe1 C9 164.1(4)
C10 Fe1 C9 40.4(4)
C4 Fe1 C3 40.7(4)
C5 Fe1 C3 68.6(4)
C7 Fe1 C3 126.1(4)
C1 Fe1 C3 67.8(4)
C10 Fe1 C3 154.9(4)
C9 Fe1 C3 120.5(4)
C4 Fe1 C8 126.7(4)
C5 Fe1 C8 164.3(4)
C7 Fe1 C8 40.1(4)
C1 Fe1 C8 153.8(4)
C10 Fe1 C8 68.1(4)
C9 Fe1 C8 40.6(4)
C3 Fe1 C8 108.3(4)
C4 Fe1 C2 68.1(4)
C5 Fe1 C2 68.3(4)
C7 Fe1 C2 108.0(4)
C1 Fe1 C2 40.3(4)
C10 Fe1 C2 163.7(4)
C9 Fe1 C2 154.4(4)
C3 Fe1 C2 40.1(4)
C8 Fe1 C2 119.9(4)
C4 Fe1 C6 154.2(4)
C5 Fe1 C6 119.2(4)
C7 Fe1 C6 41.0(4)
C1 Fe1 C6 107.7(4)
C10 Fe1 C6 40.4(4)
C9 Fe1 C6 68.1(4)
C3 Fe1 C6 163.5(4)
C8 Fe1 C6 68.3(4)
C2 Fe1 C6 126.4(4)
C11 Fe2 C20 123.7(4)
C11 Fe2 C12 40.4(4)
C20 Fe2 C12 160.3(4)
C11 Fe2 C14 68.4(4)
C20 Fe2 C14 121.3(4)
C12 Fe2 C14 68.5(4)
C11 Fe2 C17 119.0(4)
C20 Fe2 C17 68.4(5)
C12 Fe2 C17 106.9(4)
C14 Fe2 C17 163.6(4)
C11 Fe2 C15 40.8(4)
C20 Fe2 C15 106.7(4)
C12 Fe2 C15 68.6(4)
C14 Fe2 C15 40.9(4)
C17 Fe2 C15 153.8(4)
C11 Fe2 C16 105.7(4)
C20 Fe2 C16 40.2(4)
C12 Fe2 C16 123.9(4)
C14 Fe2 C16 154.7(4)
C17 Fe2 C16 40.9(4)
C15 Fe2 C16 118.6(4)
C11 Fe2 C19 161.5(4)
C20 Fe2 C19 40.4(4)
C12 Fe2 C19 157.5(4)
C14 Fe2 C19 109.6(4)
C17 Fe2 C19 68.2(4)
C15 Fe2 C19 125.6(4)
C16 Fe2 C19 67.8(4)
C11 Fe2 C13 68.9(4)
C20 Fe2 C13 156.8(4)
C12 Fe2 C13 41.3(4)
C14 Fe2 C13 40.8(4)
C17 Fe2 C13 125.6(5)
C15 Fe2 C13 69.1(4)
C16 Fe2 C13 162.2(4)
C19 Fe2 C13 122.5(4)
C11 Fe2 C18 154.5(5)
C20 Fe2 C18 68.2(5)
C12 Fe2 C18 121.3(4)
C14 Fe2 C18 127.8(5)
C17 Fe2 C18 40.0(4)
C15 Fe2 C18 164.2(4)
C16 Fe2 C18 67.9(4)
C19 Fe2 C18 41.0(4)
C13 Fe2 C18 109.3(4)
O3 P1 O1 115.7(4)
O3 P1 O2 115.6(4)
O1 P1 O2 93.5(3)
O3 P1 C21 112.3(4)
O1 P1 C21 109.7(4)
O2 P1 C21 108.5(4)

loop_
_geom_bond_atom_site_label_1
_geom_bond_atom_site_label_2
_geom_bond_distance
C1 O1 1.394(11)
C1 C2 1.409(13)
C1 C5 1.413(13)
C1 Fe1 2.031(9)
C2 C3 1.404(13)
C2 Fe1 2.058(9)
C2 H2 0.9300
C3 C4 1.415(13)
C3 Fe1 2.041(10)
C3 H3 0.9300
C4 C5 1.421(14)
C4 Fe1 2.026(9)
C4 H4 0.9300
C5 Fe1 2.028(9)
C5 H5 0.9300
C6 C10 1.415(13)
C6 C7 1.433(14)
C6 Fe1 2.059(9)
C6 H6 0.9300
C7 C8 1.396(13)
C7 Fe1 2.030(9)
C7 H7 0.9300
C8 C9 1.416(14)
C8 Fe1 2.044(9)
C8 H8 0.9300
C9 C10 1.408(14)
C9 Fe1 2.038(9)
C9 H9 0.9300
C10 Fe1 2.038(10)
C10 H10 0.9300
C11 C12 1.391(13)
C11 C15 1.406(13)
C11 O2 1.409(11)
C11 Fe2 2.001(9)
C12 C13 1.435(14)
C12 Fe2 2.027(9)
C12 H12 0.9300
C13 C14 1.418(14)
C13 Fe2 2.042(10)
C13 H13 0.9300
C14 C15 1.416(13)
C14 Fe2 2.028(10)
C14 H14 0.9300
C15 Fe2 2.029(10)
C15 H15 0.9300
C16 C20 1.392(14)
C16 C17 1.420(15)
C16 Fe2 2.034(10)
C16 H16 0.9300
C17 C18 1.394(14)
C17 Fe2 2.029(10)
C17 H17 0.9300
C18 C19 1.429(15)
C18 Fe2 2.046(10)
C18 H18 0.9300
C19 C20 1.399(15)
C19 Fe2 2.038(9)
C19 H19 0.9300
C20 Fe2 2.017(10)
C20 H20 0.9300
C21 N1 1.364(12)
C21 C22 1.371(12)
C21 P1 1.750(9)
C22 C23 1.377(13)
C22 H22 0.9300
C23 C24 1.358(13)
C23 H23 0.9300
C24 N1 1.334(12)
C24 H24 0.9300
N1 H1 0.8600
O1 P1 1.571(6)
O2 P1 1.574(7)
O3 P1 1.448(6)

loop_
_geom_torsion_atom_site_label_1
_geom_torsion_atom_site_label_2
_geom_torsion_atom_site_label_3
_geom_torsion_atom_site_label_4
_geom_torsion
O1 C1 C2 C3 -177.7(8)
C5 C1 C2 C3 0.9(10)
Fe1 C1 C2 C3 -58.5(6)
O1 C1 C2 Fe1 -119.2(8)
C5 C1 C2 Fe1 59.4(6)
C1 C2 C3 C4 -0.7(10)
Fe1 C2 C3 C4 -58.9(7)
C1 C2 C3 Fe1 58.2(6)
C2 C3 C4 C5 0.3(10)
Fe1 C3 C4 C5 -59.6(6)
C2 C3 C4 Fe1 59.9(6)
O1 C1 C5 C4 177.9(8)
C2 C1 C5 C4 -0.7(10)
Fe1 C1 C5 C4 59.6(6)
O1 C1 C5 Fe1 118.3(9)
C2 C1 C5 Fe1 -60.2(6)
C3 C4 C5 C1 0.2(10)
Fe1 C4 C5 C1 -59.8(6)
C3 C4 C5 Fe1 60.0(6)
C10 C6 C7 C8 1.6(11)
Fe1 C6 C7 C8 60.4(7)
C10 C6 C7 Fe1 -58.7(6)
C6 C7 C8 C9 -1.4(11)
Fe1 C7 C8 C9 59.1(6)
C6 C7 C8 Fe1 -60.4(7)
C7 C8 C9 C10 0.6(11)
Fe1 C8 C9 C10 59.6(6)
C7 C8 C9 Fe1 -59.0(6)
C8 C9 C10 C6 0.5(11)
Fe1 C9 C10 C6 60.1(7)
C8 C9 C10 Fe1 -59.7(6)
C7 C6 C10 C9 -1.3(11)
Fe1 C6 C10 C9 -59.6(7)
C7 C6 C10 Fe1 58.3(7)
C15 C11 C12 C13 1.2(10)
O2 C11 C12 C13 -175.9(8)
Fe2 C11 C12 C13 -59.0(7)
C15 C11 C12 Fe2 60.2(6)
O2 C11 C12 Fe2 -116.9(9)
C11 C12 C13 C14 -0.8(11)
Fe2 C12 C13 C14 -59.2(7)
C11 C12 C13 Fe2 58.3(6)
C12 C13 C14 C15 0.1(11)
Fe2 C13 C14 C15 -58.8(7)
C12 C13 C14 Fe2 59.0(7)
C12 C11 C15 C14 -1.1(10)
O2 C11 C15 C14 176.1(8)
Fe2 C11 C15 C14 59.2(6)
C12 C11 C15 Fe2 -60.3(6)
O2 C11 C15 Fe2 116.8(8)
C13 C14 C15 C11 0.6(11)
Fe2 C14 C15 C11 -58.6(6)
C13 C14 C15 Fe2 59.2(7)
C20 C16 C17 C18 1.9(11)
Fe2 C16 C17 C18 60.6(7)
C20 C16 C17 Fe2 -58.7(7)
C16 C17 C18 C19 -1.3(11)
Fe2 C17 C18 C19 58.7(7)
C16 C17 C18 Fe2 -60.0(7)
C17 C18 C19 C20 0.2(11)
Fe2 C18 C19 C20 59.0(7)
C17 C18 C19 Fe2 -58.8(7)
C17 C16 C20 C19 -1.8(11)
Fe2 C16 C20 C19 -60.5(7)
C17 C16 C20 Fe2 58.8(7)
C18 C19 C20 C16 1.0(11)
Fe2 C19 C20 C16 60.5(7)
C18 C19 C20 Fe2 -59.5(7)
N1 C21 C22 C23 0.8(11)
P1 C21 C22 C23 -176.5(7)
C21 C22 C23 C24 -1.2(11)
C22 C23 C24 N1 1.2(11)
C23 C24 N1 C21 -0.7(11)
C22 C21 N1 C24 -0.1(10)
P1 C21 N1 C24 177.4(7)
C2 C1 O1 P1 -106.2(9)
C5 C1 O1 P1 75.5(10)
Fe1 C1 O1 P1 164.5(5)
C12 C11 O2 P1 -70.7(11)
C15 C11 O2 P1 112.6(8)
Fe2 C11 O2 P1 -159.6(5)
C1 O1 P1 O3 -67.1(7)
C1 O1 P1 O2 172.3(7)
C1 O1 P1 C21 61.2(7)
C11 O2 P1 O3 53.6(8)
C11 O2 P1 O1 174.3(7)
C11 O2 P1 C21 -73.6(7)
N1 C21 P1 O3 173.5(7)
C22 C21 P1 O3 -9.6(10)
N1 C21 P1 O1 43.4(9)
C22 C21 P1 O1 -139.8(9)
N1 C21 P1 O2 -57.5(9)
C22 C21 P1 O2 119.4(9)
